data_1544162
loop_
_publ_author_name
'Kong, A.'
'Mancheno, D. E.'
'Boudet, N.'
'Delgado, R.'
'Andreansky, E. S.'
'Blakey, S. B.'

_publ_section_title
;
 Total synthesis of malagashanine: a chloroquine potentiating indole
 alkaloid with unusual stereochemistry.
;
_journal_issue 1
_journal_name_full 'Chemical science'
_journal_page_first 697
_journal_page_last 700
_journal_paper_doi 10.1039/c6sc03578g
_journal_volume 8
_journal_year 2017
_chemical_formula_moiety 'C29 H34 N2 O6 S'
_chemical_formula_sum 'C29 H34 N2 O6 S'
_chemical_formula_weight 538.64
_space_group_crystal_system tetragonal
_space_group_IT_number 88
_space_group_name_Hall '-I 4ad'
_space_group_name_H-M_alt 'I 41/a'
_symmetry_space_group_name_Hall '-I 4ad'
_symmetry_space_group_name_H-M 'I 41/a :2'
_atom_sites_solution_hydrogens geom
_atom_sites_solution_primary dual
_audit_creation_date 2016-06-23
_audit_creation_method
;
Olex2 1.2-dev
(compiled 2016.05.11 svn.r3296 for OlexSys, GUI svn.r5177)
;
_audit_update_record
;
2016-07-01 deposited with the CCDC.
2016-09-12 downloaded from the CCDC.
;
_cell_angle_alpha 90
_cell_angle_beta 90
_cell_angle_gamma 90
_cell_formula_units_Z 16
_cell_length_a 29.2891(19)
_cell_length_b 29.2891(19)
_cell_length_c 18.1917(13)
_cell_measurement_reflns_used 2671
_cell_measurement_temperature 173(2)
_cell_measurement_theta_max 58.755
_cell_measurement_theta_min 2.860
_cell_volume 15605.8(18)
_computing_cell_refinement 'SAINT v7.68A (Bruker, 2009)'
_computing_data_collection 'APEX2 v2014.11 (Bruker, 2014)'
_computing_data_reduction 'SAINT v7.68A (Bruker, 2009)'
_computing_molecular_graphics 'Olex2 (Dolomanov et al., 2009)'
_computing_publication_material 'Olex2 (Dolomanov et al., 2009)'
_computing_structure_refinement 'SHELXL-2014/7 (Sheldrick, 2008)'
_computing_structure_solution 'XT (Sheldrick, 2015)'
_diffrn_ambient_temperature 173(2)
_diffrn_detector_area_resol_mean 512
_diffrn_measured_fraction_theta_full 0.961
_diffrn_measured_fraction_theta_max 0.961
_diffrn_measurement_device_type 'Bruker APEX-II CCD'
_diffrn_measurement_method '\f and \w scans'
_diffrn_radiation_monochromator graphite
_diffrn_radiation_type CuK\a
_diffrn_radiation_wavelength 1.54178
_diffrn_reflns_av_R_equivalents 0.1158
_diffrn_reflns_av_unetI/netI 0.0828
_diffrn_reflns_Laue_measured_fraction_full 0.961
_diffrn_reflns_Laue_measured_fraction_max 0.961
_diffrn_reflns_limit_h_max 31
_diffrn_reflns_limit_h_min -32
_diffrn_reflns_limit_k_max 29
_diffrn_reflns_limit_k_min -33
_diffrn_reflns_limit_l_max 21
_diffrn_reflns_limit_l_min -21
_diffrn_reflns_number 37725
_diffrn_reflns_point_group_measured_fraction_full 0.961
_diffrn_reflns_point_group_measured_fraction_max 0.961
_diffrn_reflns_theta_full 65.078
_diffrn_reflns_theta_max 65.078
_diffrn_reflns_theta_min 2.859
_diffrn_source 'sealed tube'
_diffrn_standards_number 0
_exptl_absorpt_coefficient_mu 1.002
_exptl_absorpt_correction_T_max 0.7532
_exptl_absorpt_correction_T_min 0.5632
_exptl_absorpt_correction_type multi-scan
_exptl_absorpt_process_details
;
SADABS-2014/5 (Bruker,2014/5) was used for absorption correction.
wR2(int) was 0.0998 before and 0.0519 after correction.
The Ratio of minimum to maximum transmission is 0.7477.
The \l/2 correction factor is Not present.
;
_exptl_crystal_colour colourless
_exptl_crystal_colour_primary colourless
_exptl_crystal_density_diffrn 0.917
_exptl_crystal_description irreg
_exptl_crystal_F_000 4576
_exptl_crystal_size_max 0.36
_exptl_crystal_size_mid 0.23
_exptl_crystal_size_min 0.11
_refine_diff_density_max 0.169
_refine_diff_density_min -0.179
_refine_diff_density_rms 0.033
_refine_ls_extinction_method none
_refine_ls_goodness_of_fit_ref 1.014
_refine_ls_hydrogen_treatment constr
_refine_ls_matrix_type full
_refine_ls_number_parameters 347
_refine_ls_number_reflns 6404
_refine_ls_number_restraints 249
_refine_ls_restrained_S_all 1.017
_refine_ls_R_factor_all 0.1707
_refine_ls_R_factor_gt 0.0690
_refine_ls_shift/su_max 0.000
_refine_ls_shift/su_mean 0.000
_refine_ls_structure_factor_coef Fsqd
_refine_ls_weighting_details 'w=1/[\s^2^(Fo^2^)+(0.0824P)^2^+3.5296P] where P=(Fo^2^+2Fc^2^)/3'
_refine_ls_weighting_scheme calc
_refine_ls_wR_factor_gt 0.1637
_refine_ls_wR_factor_ref 0.2190
_reflns_Friedel_coverage 0.000
_reflns_number_gt 2484
_reflns_number_total 6404
_reflns_threshold_expression 'I > 2\s(I)'
_cod_data_source_file c6sc03578g2.cif
_cod_data_source_block dm-ii-253_sq
_cod_depositor_comments
;Adding full bibliography for 1544162.cif.

 Adding full bibliography for 1544162.cif.
;
_cod_original_cell_volume 15606(2)
_cod_database_code 1544162
_shelx_space_group_comment
;
The symmetry employed for this shelxl refinement is uniquely defined
by the following loop, which should always be used as a source of
symmetry information in preference to the above space-group names.
They are only intended as comments.
;
_shelx_estimated_absorpt_t_max 0.898
_shelx_estimated_absorpt_t_min 0.714
_olex2_refinement_description
;
1. Fixed Uiso
 At 1.2 times of:
  All C(H) groups, All C(H,H) groups
 At 1.5 times of:
  All C(H,H,H) groups
2. Rigid body (RIGU) restrains
 C3, C10, C4, C17, C2, C1, N2
 with sigma for 1-2 distances of 0.002 and sigma for 1-3 distances of 0.002
 C3, C4, C9, N1, C10
 with sigma for 1-2 distances of 0.002 and sigma for 1-3 distances of 0.002
 N1, C25, O3, C26, C9
 with sigma for 1-2 distances of 0.002 and sigma for 1-3 distances of 0.002
 C9, C8, C7, C6, C5, C4, C3
 with sigma for 1-2 distances of 0.002 and sigma for 1-3 distances of 0.002
 C11, C12, O4, C13, C14, C15, C27, C28
 with sigma for 1-2 distances of 0.002 and sigma for 1-3 distances of 0.002
 C28, O5, O6, C29, C14
 with sigma for 1-2 distances of 0.002 and sigma for 1-3 distances of 0.002
 C18, C23, C22, C21, C20, C19, C24
 with sigma for 1-2 distances of 0.002 and sigma for 1-3 distances of 0.002
3.a Ternary CH refined with riding coordinates:
 C10(H10), C15(H15), C14(H14), C11(H11), C13(H13), C17(H17)
3.b Secondary CH2 refined with riding coordinates:
 C2(H2A,H2B), C16(H16A,H16B), C12(H12A,H12B), C1(H1A,H1B)
3.c Aromatic/amide H refined with riding coordinates:
 C5(H5), C8(H8), C7(H7), C6(H6), C23(H23), C22(H22), C19(H19), C20(H20)
3.d Idealised Me refined as rotating group:
 C26(H26A,H26B,H26C), C27(H27A,H27B,H27C), C29(H29A,H29B,H29C), C24(H24A,H24B,
 H24C)
;
_shelx_shelxl_version_number 2014/7
_olex2_diffrn_ambient_temperature_device 'Oxford Cryosystems'
_olex2_exptl_crystal_mounting_method 'The crystal was mounted on a loop with paratone oil'
_olex2_submission_original_sample_id DM-II-253
_olex2_submission_special_instructions 'No special instructions were received'

loop_
_space_group_symop_operation_xyz
'x, y, z'
'-x+1/2, -y, z+1/2'
'-y+3/4, x+1/4, z+1/4'
'y+3/4, -x+3/4, z+3/4'
'x+1/2, y+1/2, z+1/2'
'-x+1, -y+1/2, z+1'
'-y+5/4, x+3/4, z+3/4'
'y+5/4, -x+5/4, z+5/4'
'-x, -y, -z'
'x-1/2, y, -z-1/2'
'y-3/4, -x-1/4, -z-1/4'
'-y-3/4, x-3/4, -z-3/4'
'-x+1/2, -y+1/2, -z+1/2'
'x, y+1/2, -z'
'y-1/4, -x+1/4, -z+1/4'
'-y-1/4, x-1/4, -z-1/4'

loop_
_atom_site_label
_atom_site_type_symbol
_atom_site_fract_x
_atom_site_fract_y
_atom_site_fract_z
_atom_site_U_iso_or_equiv
_atom_site_adp_type
_atom_site_occupancy
_atom_site_site_symmetry_order
_atom_site_calc_flag
_atom_site_refinement_flags_posn
_atom_site_refinement_flags_adp
S1 S 0.62547(6) 0.34724(5) 0.61468(8) 0.1054(5) Uani 1 1 d . .
O4 O 0.58470(10) 0.55582(10) 0.42410(17) 0.0831(9) Uani 1 1 d . U
O3 O 0.46611(10) 0.50818(10) 0.39411(18) 0.0893(10) Uani 1 1 d . U
N1 N 0.51054(12) 0.44649(11) 0.37188(19) 0.0746(10) Uani 1 1 d . U
O1 O 0.67112(13) 0.35734(13) 0.58964(19) 0.1169(13) Uani 1 1 d . .
O6 O 0.71642(12) 0.51349(13) 0.4872(2) 0.1202(13) Uani 1 1 d . U
N2 N 0.59097(13) 0.36393(12) 0.5498(2) 0.0881(11) Uani 1 1 d . U
O2 O 0.61163(15) 0.30101(13) 0.63198(19) 0.1290(14) Uani 1 1 d . .
O5 O 0.68750(13) 0.50333(15) 0.5991(3) 0.1346(15) Uani 1 1 d . U
C9 C 0.52157(14) 0.40072(15) 0.3473(3) 0.0760(11) Uani 1 1 d . U
C4 C 0.54823(14) 0.37921(15) 0.4002(2) 0.0748(11) Uani 1 1 d . U
C10 C 0.54396(14) 0.45731(14) 0.4309(2) 0.0737(11) Uani 1 1 d . U
H10 H 0.5317 0.4803 0.4664 0.088 Uiso 1 1 calc R .
C15 C 0.63256(14) 0.46946(14) 0.4382(2) 0.0756(12) Uani 1 1 d . U
H15 H 0.6585 0.4736 0.4032 0.091 Uiso 1 1 calc R .
C25 C 0.47131(15) 0.47168(16) 0.3612(3) 0.0786(12) Uani 1 1 d . U
C3 C 0.55158(14) 0.41068(15) 0.4671(3) 0.0743(10) Uani 1 1 d . U
C5 C 0.56378(14) 0.33427(14) 0.3879(3) 0.0800(13) Uani 1 1 d . U
H5 H 0.5821 0.3189 0.4232 0.096 Uiso 1 1 calc R .
C2 C 0.51578(15) 0.39469(15) 0.5249(2) 0.0827(12) Uani 1 1 d . U
H2A H 0.5086 0.4193 0.5604 0.099 Uiso 1 1 calc R .
H2B H 0.4872 0.3843 0.5011 0.099 Uiso 1 1 calc R .
C8 C 0.51074(15) 0.38034(16) 0.2805(3) 0.0839(13) Uani 1 1 d . U
H8 H 0.4936 0.3961 0.2441 0.101 Uiso 1 1 calc R .
C14 C 0.63659(15) 0.50871(15) 0.4955(3) 0.0817(12) Uani 1 1 d . U
H14 H 0.6119 0.5043 0.5329 0.098 Uiso 1 1 calc R .
C16 C 0.63778(15) 0.42107(14) 0.4705(3) 0.0808(13) Uani 1 1 d . .
H16A H 0.6419 0.3986 0.4304 0.097 Uiso 1 1 calc R .
H16B H 0.6649 0.4198 0.5030 0.097 Uiso 1 1 calc R .
C11 C 0.58843(14) 0.47463(14) 0.3922(2) 0.0750(12) Uani 1 1 d . U
H11 H 0.5926 0.4552 0.3474 0.090 Uiso 1 1 calc R .
C13 C 0.62891(16) 0.55559(15) 0.4587(3) 0.0875(13) Uani 1 1 d . U
H13 H 0.6530 0.5606 0.4205 0.105 Uiso 1 1 calc R .
C17 C 0.59489(14) 0.40988(14) 0.5141(2) 0.0764(11) Uani 1 1 d . U
H17 H 0.5915 0.4335 0.5533 0.092 Uiso 1 1 calc R .
C12 C 0.58249(16) 0.52358(15) 0.3649(3) 0.0841(13) Uani 1 1 d . U
H12A H 0.6067 0.5306 0.3287 0.101 Uiso 1 1 calc R .
H12B H 0.5526 0.5265 0.3398 0.101 Uiso 1 1 calc R .
C7 C 0.52624(15) 0.33528(15) 0.2690(3) 0.0855(13) Uani 1 1 d . U
H7 H 0.5193 0.3200 0.2243 0.103 Uiso 1 1 calc R .
C28 C 0.68166(19) 0.50722(17) 0.5350(4) 0.0968(15) Uani 1 1 d . U
C26 C 0.43523(15) 0.45361(16) 0.3102(3) 0.1000(17) Uani 1 1 d . U
H26A H 0.4061 0.4688 0.3206 0.150 Uiso 1 1 calc GR .
H26B H 0.4319 0.4206 0.3176 0.150 Uiso 1 1 calc GR .
H26C H 0.4441 0.4596 0.2592 0.150 Uiso 1 1 calc GR .
C6 C 0.55139(15) 0.31335(16) 0.3224(3) 0.0876(13) Uani 1 1 d . U
H6 H 0.5606 0.2827 0.3140 0.105 Uiso 1 1 calc R .
C27 C 0.62915(17) 0.59547(16) 0.5127(3) 0.1044(17) Uani 1 1 d . U
H27A H 0.6254 0.6242 0.4857 0.157 Uiso 1 1 calc GR .
H27B H 0.6582 0.5960 0.5393 0.157 Uiso 1 1 calc GR .
H27C H 0.6040 0.5919 0.5477 0.157 Uiso 1 1 calc GR .
C18 C 0.6153(2) 0.38139(19) 0.6930(3) 0.1020(16) Uani 1 1 d . U
C23 C 0.63724(19) 0.4236(2) 0.6986(3) 0.1086(17) Uani 1 1 d . U
H23 H 0.6569 0.4342 0.6607 0.130 Uiso 1 1 calc R .
C1 C 0.54088(16) 0.35503(16) 0.5623(3) 0.0953(14) Uani 1 1 d . U
H1A H 0.5339 0.3542 0.6155 0.114 Uiso 1 1 calc R .
H1B H 0.5318 0.3255 0.5402 0.114 Uiso 1 1 calc R .
C22 C 0.6295(2) 0.4500(2) 0.7622(3) 0.1225(19) Uani 1 1 d . U
H22 H 0.6444 0.4786 0.7670 0.147 Uiso 1 1 calc R .
C29 C 0.76274(18) 0.5123(2) 0.5185(4) 0.159(3) Uani 1 1 d . U
H29A H 0.7852 0.5115 0.4786 0.239 Uiso 1 1 calc GR .
H29B H 0.7661 0.4850 0.5492 0.239 Uiso 1 1 calc GR .
H29C H 0.7677 0.5396 0.5485 0.239 Uiso 1 1 calc GR .
C19 C 0.5861(2) 0.3661(2) 0.7484(3) 0.139(2) Uani 1 1 d . U
H19 H 0.5713 0.3374 0.7446 0.167 Uiso 1 1 calc R .
C21 C 0.6007(3) 0.4355(2) 0.8177(4) 0.147(2) Uani 1 1 d . U
C20 C 0.5792(3) 0.3936(2) 0.8089(4) 0.163(3) Uani 1 1 d . U
H20 H 0.5589 0.3835 0.8461 0.196 Uiso 1 1 calc R .
C24 C 0.5932(4) 0.4649(2) 0.8862(4) 0.213(4) Uani 1 1 d . U
H24A H 0.6190 0.4858 0.8923 0.320 Uiso 1 1 calc GR .
H24B H 0.5907 0.4452 0.9295 0.320 Uiso 1 1 calc GR .
H24C H 0.5650 0.4826 0.8805 0.320 Uiso 1 1 calc GR .

loop_
_atom_site_aniso_label
_atom_site_aniso_U_11
_atom_site_aniso_U_22
_atom_site_aniso_U_33
_atom_site_aniso_U_23
_atom_site_aniso_U_13
_atom_site_aniso_U_12
S1 0.1179(13) 0.0970(12) 0.1013(11) -0.0101(8) -0.0048(9) 0.0252(9)
O4 0.0698(19) 0.0742(19) 0.105(2) -0.0175(15) 0.0011(15) -0.0008(14)
O3 0.076(2) 0.075(2) 0.118(3) -0.0211(17) -0.0097(17) 0.0081(15)
N1 0.0569(19) 0.068(2) 0.099(2) -0.0203(17) -0.0064(16) 0.0012(14)
O1 0.093(3) 0.145(3) 0.113(3) -0.007(2) 0.003(2) 0.035(2)
O6 0.067(2) 0.140(3) 0.154(3) -0.032(2) -0.0073(19) -0.007(2)
N2 0.086(2) 0.070(2) 0.108(3) -0.005(2) -0.001(2) 0.0045(18)
O2 0.189(4) 0.075(3) 0.122(3) 0.003(2) -0.007(3) 0.021(2)
O5 0.108(3) 0.158(4) 0.138(3) -0.008(3) -0.033(2) -0.028(2)
C9 0.065(3) 0.069(2) 0.094(3) -0.0196(18) 0.0019(19) 0.0008(18)
C4 0.062(3) 0.069(2) 0.093(2) -0.0166(17) 0.0043(19) -0.0006(17)
C10 0.061(3) 0.068(2) 0.093(3) -0.0171(18) -0.005(2) 0.0014(17)
C15 0.059(2) 0.076(3) 0.092(3) -0.017(2) 0.004(2) 0.0001(18)
C25 0.063(2) 0.070(3) 0.102(3) -0.012(2) -0.002(2) 0.0012(18)
C3 0.062(2) 0.071(2) 0.090(2) -0.0154(17) 0.0031(17) 0.0017(17)
C5 0.066(3) 0.069(2) 0.105(3) -0.020(2) 0.004(2) 0.0065(19)
C2 0.075(3) 0.074(3) 0.099(3) -0.012(2) 0.009(2) 0.0001(19)
C8 0.075(3) 0.080(3) 0.097(3) -0.025(2) -0.005(2) 0.001(2)
C14 0.069(2) 0.076(2) 0.100(3) -0.020(2) -0.001(2) -0.0024(18)
C16 0.063(3) 0.073(3) 0.107(4) -0.012(3) 0.005(3) 0.003(2)
C11 0.061(3) 0.071(2) 0.093(3) -0.016(2) 0.004(2) 0.0003(19)
C13 0.072(3) 0.077(3) 0.114(3) -0.020(2) -0.003(2) -0.0046(19)
C17 0.071(2) 0.066(2) 0.093(3) -0.015(2) -0.003(2) 0.0040(18)
C12 0.080(3) 0.076(3) 0.096(3) -0.011(2) -0.003(2) -0.002(2)
C7 0.069(3) 0.074(3) 0.114(3) -0.026(2) 0.001(2) -0.005(2)
C28 0.074(3) 0.084(3) 0.132(3) -0.022(3) -0.020(2) -0.007(2)
C26 0.072(3) 0.088(3) 0.139(4) -0.037(3) -0.027(3) 0.015(2)
C6 0.073(3) 0.075(3) 0.114(3) -0.026(2) 0.004(2) 0.002(2)
C27 0.101(4) 0.076(3) 0.136(4) -0.033(3) -0.013(3) -0.001(3)
C18 0.122(4) 0.088(3) 0.096(3) -0.010(3) 0.000(3) 0.014(3)
C23 0.122(4) 0.102(4) 0.102(3) -0.005(3) -0.013(3) 0.004(3)
C1 0.091(3) 0.083(3) 0.111(4) -0.002(3) 0.004(2) -0.004(2)
C22 0.170(5) 0.100(4) 0.098(3) -0.004(3) -0.015(3) 0.007(3)
C29 0.067(3) 0.168(6) 0.243(7) -0.044(5) -0.029(3) -0.002(3)
C19 0.195(6) 0.106(4) 0.118(4) -0.019(3) 0.037(4) -0.006(4)
C21 0.228(6) 0.106(4) 0.107(4) -0.012(3) 0.023(4) 0.004(4)
C20 0.258(7) 0.110(4) 0.121(4) -0.018(3) 0.053(4) -0.011(4)
C24 0.395(12) 0.126(5) 0.120(5) -0.026(4) 0.061(6) -0.007(6)

loop_
_atom_type_symbol
_atom_type_description
_atom_type_scat_dispersion_real
_atom_type_scat_dispersion_imag
_atom_type_scat_source
C C 0.0181 0.0091 'International Tables Vol C Tables 4.2.6.8 and 6.1.1.4'
H H 0.0000 0.0000 'International Tables Vol C Tables 4.2.6.8 and 6.1.1.4'
N N 0.0311 0.0180 'International Tables Vol C Tables 4.2.6.8 and 6.1.1.4'
O O 0.0492 0.0322 'International Tables Vol C Tables 4.2.6.8 and 6.1.1.4'
S S 0.3331 0.5567 'International Tables Vol C Tables 4.2.6.8 and 6.1.1.4'

loop_
_geom_angle_atom_site_label_1
_geom_angle_atom_site_label_2
_geom_angle_atom_site_label_3
_geom_angle
O1 S1 N2 106.5(2)
O1 S1 O2 121.3(2)
O1 S1 C18 107.1(3)
N2 S1 C18 108.0(2)
O2 S1 N2 105.3(2)
O2 S1 C18 107.9(3)
C12 O4 C13 111.4(3)
C9 N1 C10 105.9(3)
C25 N1 C9 129.6(4)
C25 N1 C10 122.4(4)
C28 O6 C29 116.2(5)
C17 N2 S1 122.4(3)
C17 N2 C1 107.2(3)
C1 N2 S1 116.3(3)
C4 C9 N1 109.3(4)
C4 C9 C8 122.6(4)
C8 C9 N1 128.0(4)
C9 C4 C3 108.3(4)
C9 C4 C5 119.7(4)
C5 C4 C3 131.8(4)
N1 C10 H10 111.9
N1 C10 C3 102.5(3)
N1 C10 C11 107.0(4)
C3 C10 H10 111.9
C3 C10 C11 111.2(3)
C11 C10 H10 111.9
C14 C15 H15 106.2
C16 C15 H15 106.2
C16 C15 C14 114.6(4)
C16 C15 C11 112.3(3)
C11 C15 H15 106.2
C11 C15 C14 110.7(3)
O3 C25 N1 119.8(4)
O3 C25 C26 121.2(4)
N1 C25 C26 119.0(4)
C4 C3 C10 100.6(4)
C4 C3 C2 108.3(3)
C10 C3 C2 117.4(4)
C17 C3 C4 119.2(4)
C17 C3 C10 112.0(4)
C17 C3 C2 100.2(4)
C4 C5 H5 121.2
C6 C5 C4 117.6(5)
C6 C5 H5 121.2
C3 C2 H2A 111.4
C3 C2 H2B 111.4
H2A C2 H2B 109.3
C1 C2 C3 101.8(4)
C1 C2 H2A 111.4
C1 C2 H2B 111.4
C9 C8 H8 121.4
C9 C8 C7 117.2(5)
C7 C8 H8 121.4
C15 C14 H14 107.8
C13 C14 C15 110.8(4)
C13 C14 H14 107.8
C28 C14 C15 111.4(4)
C28 C14 H14 107.8
C28 C14 C13 111.2(4)
C15 C16 H16A 110.0
C15 C16 H16B 110.0
H16A C16 H16B 108.4
C17 C16 C15 108.3(4)
C17 C16 H16A 110.0
C17 C16 H16B 110.0
C10 C11 H11 106.4
C15 C11 C10 114.9(4)
C15 C11 H11 106.4
C12 C11 C10 110.8(4)
C12 C11 C15 111.3(3)
C12 C11 H11 106.4
O4 C13 C14 109.0(4)
O4 C13 H13 109.3
O4 C13 C27 106.4(4)
C14 C13 H13 109.3
C27 C13 C14 113.6(4)
C27 C13 H13 109.3
N2 C17 C3 101.1(3)
N2 C17 C16 118.9(4)
N2 C17 H17 107.8
C3 C17 H17 107.8
C16 C17 C3 113.0(4)
C16 C17 H17 107.8
O4 C12 C11 111.7(4)
O4 C12 H12A 109.3
O4 C12 H12B 109.3
C11 C12 H12A 109.3
C11 C12 H12B 109.3
H12A C12 H12B 107.9
C8 C7 H7 119.9
C6 C7 C8 120.3(5)
C6 C7 H7 119.9
O6 C28 C14 110.4(5)
O5 C28 O6 122.6(5)
O5 C28 C14 126.9(6)
C25 C26 H26A 109.5
C25 C26 H26B 109.5
C25 C26 H26C 109.5
H26A C26 H26B 109.5
H26A C26 H26C 109.5
H26B C26 H26C 109.5
C5 C6 H6 118.7
C7 C6 C5 122.6(5)
C7 C6 H6 118.7
C13 C27 H27A 109.5
C13 C27 H27B 109.5
C13 C27 H27C 109.5
H27A C27 H27B 109.5
H27A C27 H27C 109.5
H27B C27 H27C 109.5
C23 C18 S1 118.9(5)
C19 C18 S1 120.3(5)
C19 C18 C23 120.8(6)
C18 C23 H23 120.9
C18 C23 C22 118.2(6)
C22 C23 H23 120.9
N2 C1 C2 105.6(4)
N2 C1 H1A 110.6
N2 C1 H1B 110.6
C2 C1 H1A 110.6
C2 C1 H1B 110.6
H1A C1 H1B 108.8
C23 C22 H22 119.0
C21 C22 C23 121.9(7)
C21 C22 H22 119.0
O6 C29 H29A 109.5
O6 C29 H29B 109.5
O6 C29 H29C 109.5
H29A C29 H29B 109.5
H29A C29 H29C 109.5
H29B C29 H29C 109.5
C18 C19 H19 120.7
C20 C19 C18 118.6(7)
C20 C19 H19 120.7
C22 C21 C20 117.6(7)
C22 C21 C24 120.6(7)
C20 C21 C24 121.8(7)
C19 C20 C21 122.9(7)
C19 C20 H20 118.6
C21 C20 H20 118.6
C21 C24 H24A 109.5
C21 C24 H24B 109.5
C21 C24 H24C 109.5
H24A C24 H24B 109.5
H24A C24 H24C 109.5
H24B C24 H24C 109.5

loop_
_geom_bond_atom_site_label_1
_geom_bond_atom_site_label_2
_geom_bond_distance
S1 O1 1.443(4)
S1 N2 1.629(4)
S1 O2 1.448(4)
S1 C18 1.766(5)
O4 C13 1.440(5)
O4 C12 1.433(5)
O3 C25 1.235(5)
N1 C9 1.450(5)
N1 C10 1.487(5)
N1 C25 1.379(5)
O6 C28 1.353(6)
O6 C29 1.472(6)
N2 C17 1.499(5)
N2 C1 1.507(5)
O5 C28 1.183(6)
C9 C4 1.390(6)
C9 C8 1.391(5)
C4 C3 1.531(5)
C4 C5 1.411(5)
C10 H10 1.0000
C10 C3 1.533(5)
C10 C11 1.565(5)
C15 H15 1.0000
C15 C14 1.557(5)
C15 C16 1.542(5)
C15 C11 1.547(5)
C25 C26 1.502(6)
C3 C2 1.557(6)
C3 C17 1.529(6)
C5 H5 0.9500
C5 C6 1.388(6)
C2 H2A 0.9900
C2 H2B 0.9900
C2 C1 1.533(6)
C8 H8 0.9500
C8 C7 1.411(5)
C14 H14 1.0000
C14 C13 1.545(6)
C14 C28 1.504(6)
C16 H16A 0.9900
C16 H16B 0.9900
C16 C17 1.522(5)
C11 H11 1.0000
C11 C12 1.527(6)
C13 H13 1.0000
C13 C27 1.526(6)
C17 H17 1.0000
C12 H12A 0.9900
C12 H12B 0.9900
C7 H7 0.9500
C7 C6 1.378(6)
C26 H26A 0.9800
C26 H26B 0.9800
C26 H26C 0.9800
C6 H6 0.9500
C27 H27A 0.9800
C27 H27B 0.9800
C27 H27C 0.9800
C18 C23 1.397(7)
C18 C19 1.396(7)
C23 H23 0.9500
C23 C22 1.409(7)
C1 H1A 0.9900
C1 H1B 0.9900
C22 H22 0.9500
C22 C21 1.383(8)
C29 H29A 0.9800
C29 H29B 0.9800
C29 H29C 0.9800
C19 H19 0.9500
C19 C20 1.378(8)
C21 C20 1.387(8)
C21 C24 1.531(8)
C20 H20 0.9500
C24 H24A 0.9800
C24 H24B 0.9800
C24 H24C 0.9800

loop_
_geom_torsion_atom_site_label_1
_geom_torsion_atom_site_label_2
_geom_torsion_atom_site_label_3
_geom_torsion_atom_site_label_4
_geom_torsion
S1 N2 C17 C3 -172.2(3)
S1 N2 C17 C16 63.6(5)
S1 N2 C1 C2 147.3(3)
S1 C18 C23 C22 -178.8(4)
S1 C18 C19 C20 179.6(5)
N1 C9 C4 C3 5.5(5)
N1 C9 C4 C5 -179.2(4)
N1 C9 C8 C7 178.8(4)
N1 C10 C3 C4 35.1(4)
N1 C10 C3 C2 -82.0(4)
N1 C10 C3 C17 162.8(3)
N1 C10 C11 C15 -156.7(3)
N1 C10 C11 C12 76.2(4)
O1 S1 N2 C17 -47.7(4)
O1 S1 N2 C1 177.6(3)
O1 S1 C18 C23 29.7(5)
O1 S1 C18 C19 -149.7(5)
N2 S1 C18 C23 -84.7(5)
N2 S1 C18 C19 95.8(5)
O2 S1 N2 C17 -177.8(3)
O2 S1 N2 C1 47.5(4)
O2 S1 C18 C23 161.9(4)
O2 S1 C18 C19 -17.6(6)
C9 N1 C10 C3 -33.6(4)
C9 N1 C10 C11 83.5(4)
C9 N1 C25 O3 171.2(4)
C9 N1 C25 C26 -7.8(7)
C9 C4 C3 C10 -25.6(4)
C9 C4 C3 C2 98.1(4)
C9 C4 C3 C17 -148.5(4)
C9 C4 C5 C6 -0.1(6)
C9 C8 C7 C6 -0.6(7)
C4 C9 C8 C7 2.9(7)
C4 C3 C2 C1 81.5(4)
C4 C3 C17 N2 -69.9(5)
C4 C3 C17 C16 58.2(5)
C4 C5 C6 C7 2.3(7)
C10 N1 C9 C4 18.1(5)
C10 N1 C9 C8 -158.3(4)
C10 N1 C25 O3 10.3(7)
C10 N1 C25 C26 -168.7(4)
C10 C3 C2 C1 -165.5(4)
C10 C3 C17 N2 173.1(3)
C10 C3 C17 C16 -58.8(5)
C10 C11 C12 O4 75.5(4)
C15 C14 C13 O4 57.7(5)
C15 C14 C13 C27 176.1(4)
C15 C14 C28 O6 62.6(6)
C15 C14 C28 O5 -120.7(6)
C15 C16 C17 N2 178.5(4)
C15 C16 C17 C3 60.4(5)
C15 C11 C12 O4 -53.6(5)
C25 N1 C9 C4 -145.2(4)
C25 N1 C9 C8 38.4(7)
C25 N1 C10 C3 131.2(4)
C25 N1 C10 C11 -111.8(4)
C3 C4 C5 C6 174.0(4)
C3 C10 C11 C15 -45.5(5)
C3 C10 C11 C12 -172.6(4)
C3 C2 C1 N2 23.6(5)
C5 C4 C3 C10 159.8(5)
C5 C4 C3 C2 -76.5(6)
C5 C4 C3 C17 36.9(7)
C2 C3 C17 N2 47.8(4)
C2 C3 C17 C16 176.0(3)
C8 C9 C4 C3 -177.9(4)
C8 C9 C4 C5 -2.5(7)
C8 C7 C6 C5 -2.0(7)
C14 C15 C16 C17 72.6(5)
C14 C15 C11 C10 -80.0(5)
C14 C15 C11 C12 46.9(5)
C16 C15 C14 C13 -177.6(4)
C16 C15 C14 C28 58.0(6)
C16 C15 C11 C10 49.4(5)
C16 C15 C11 C12 176.4(4)
C11 C10 C3 C4 -78.9(4)
C11 C10 C3 C2 163.9(4)
C11 C10 C3 C17 48.8(5)
C11 C15 C14 C13 -49.4(5)
C11 C15 C14 C28 -173.8(4)
C11 C15 C16 C17 -54.8(5)
C13 O4 C12 C11 63.7(5)
C13 C14 C28 O6 -61.5(5)
C13 C14 C28 O5 115.2(7)
C17 N2 C1 C2 6.2(5)
C17 C3 C2 C1 -44.0(4)
C12 O4 C13 C14 -65.0(5)
C12 O4 C13 C27 172.2(4)
C28 C14 C13 O4 -177.8(4)
C28 C14 C13 C27 -59.5(6)
C18 S1 N2 C17 67.1(4)
C18 S1 N2 C1 -67.6(4)
C18 C23 C22 C21 -0.7(9)
C18 C19 C20 C21 -1.2(12)
C23 C18 C19 C20 0.2(10)
C23 C22 C21 C20 -0.2(11)
C23 C22 C21 C24 179.7(6)
C1 N2 C17 C3 -34.0(4)
C1 N2 C17 C16 -158.2(4)
C22 C21 C20 C19 1.2(12)
C29 O6 C28 O5 3.8(8)
C29 O6 C28 C14 -179.3(4)
C19 C18 C23 C22 0.7(8)
C24 C21 C20 C19 -178.7(7)
